data_4349881
loop_
_publ_author_name
'Yang, Guo-Ping'
'Shang, Shu-Xia'
'Yu, Bing'
'Hu, Chang-Wen'

_publ_section_title
;
 Ce(iii)-Containing tungstotellurate(vi) with a sandwich structure: an
 efficient Lewis acid--base catalyst for the condensation cyclization of
 1,3-diketones with hydrazines/hydrazides or diamines
;
_journal_issue 10
_journal_name_full 'Inorganic Chemistry Frontiers'
_journal_page_first 2472
_journal_paper_doi 10.1039/C8QI00678D
_journal_volume 5
_journal_year 2018
_chemical_formula_sum 'C24 H204 Ce2 N12 Na2 O181 Te2 W37'
_chemical_formula_weight 10941.85
_space_group_crystal_system monoclinic
_space_group_IT_number 15
_space_group_name_Hall '-C 2yc'
_space_group_name_H-M_alt 'C 1 2/c 1'
_atom_sites_solution_hydrogens geom
_audit_creation_method SHELXL-2016/6
_audit_update_record
;
2018-07-10 deposited with the CCDC.
2018-08-15 downloaded from the CCDC.
;
_cell_angle_alpha 90
_cell_angle_beta 114.8370(10)
_cell_angle_gamma 90
_cell_formula_units_Z 4
_cell_length_a 43.0872(19)
_cell_length_b 21.8624(9)
_cell_length_c 26.6715(10)
_cell_measurement_reflns_used 9295
_cell_measurement_temperature 296(2)
_cell_measurement_theta_max 27.14
_cell_measurement_theta_min 2.80
_cell_volume 22800.4(16)
_computing_structure_refinement 'SHELXL-2016/6 (Sheldrick, 2016)'
_diffrn_ambient_temperature 296(2)
_diffrn_measured_fraction_theta_full 0.999
_diffrn_measured_fraction_theta_max 0.995
_diffrn_measurement_device_type 'Bruker APEX 2 DUO'
_diffrn_radiation_type MoK\a
_diffrn_radiation_wavelength 0.71073
_diffrn_reflns_av_R_equivalents 0.1135
_diffrn_reflns_av_unetI/netI 0.0587
_diffrn_reflns_Laue_measured_fraction_full 0.999
_diffrn_reflns_Laue_measured_fraction_max 0.995
_diffrn_reflns_limit_h_max 55
_diffrn_reflns_limit_h_min -55
_diffrn_reflns_limit_k_max 28
_diffrn_reflns_limit_k_min -28
_diffrn_reflns_limit_l_max 34
_diffrn_reflns_limit_l_min -31
_diffrn_reflns_number 255167
_diffrn_reflns_point_group_measured_fraction_full 0.999
_diffrn_reflns_point_group_measured_fraction_max 0.995
_diffrn_reflns_theta_full 25.242
_diffrn_reflns_theta_max 27.222
_diffrn_reflns_theta_min 2.322
_exptl_absorpt_coefficient_mu 19.324
_exptl_absorpt_correction_T_max 0.055
_exptl_absorpt_correction_T_min 0.014
_exptl_absorpt_correction_type multi-scan
_exptl_crystal_colour yellow
_exptl_crystal_density_diffrn 3.188
_exptl_crystal_description block
_exptl_crystal_F_000 19440
_exptl_crystal_size_max 0.240
_exptl_crystal_size_mid 0.210
_exptl_crystal_size_min 0.150
_refine_diff_density_max 3.438
_refine_diff_density_min -2.340
_refine_diff_density_rms 0.378
_refine_ls_extinction_method none
_refine_ls_goodness_of_fit_ref 1.077
_refine_ls_hydrogen_treatment constr
_refine_ls_matrix_type full
_refine_ls_number_parameters 961
_refine_ls_number_reflns 25345
_refine_ls_number_restraints 1957
_refine_ls_restrained_S_all 1.043
_refine_ls_R_factor_all 0.0715
_refine_ls_R_factor_gt 0.0432
_refine_ls_shift/su_max 0.002
_refine_ls_shift/su_mean 0.000
_refine_ls_structure_factor_coef Fsqd
_refine_ls_weighting_details 'w=1/[\s^2^(Fo^2^)+(0.0493P)^2^+1041.5531P] where P=(Fo^2^+2Fc^2^)/3'
_refine_ls_weighting_scheme calc
_refine_ls_wR_factor_gt 0.1094
_refine_ls_wR_factor_ref 0.1274
_reflns_Friedel_coverage 0.000
_reflns_number_gt 19099
_reflns_number_total 25345
_reflns_threshold_expression 'I > 2\s(I)'
_cod_data_source_file c8qi00678d2.cif
_cod_data_source_block 1
_cod_original_sg_symbol_H-M 'C 2/c'
_cod_database_code 4349881
_shelx_shelxl_version_number 2016/6
_shelx_space_group_comment
;
The symmetry employed for this shelxl refinement is uniquely defined
by the following loop, which should always be used as a source of
symmetry information in preference to the above space-group names.
They are only intended as comments.
;
_shelx_estimated_absorpt_t_min 0.090
_shelx_estimated_absorpt_t_max 0.160

loop_
_space_group_symop_operation_xyz
'x, y, z'
'-x, y, -z+1/2'
'x+1/2, y+1/2, z'
'-x+1/2, y+1/2, -z+1/2'
'-x, -y, -z'
'x, -y, z-1/2'
'-x+1/2, -y+1/2, -z'
'x+1/2, -y+1/2, z-1/2'

loop_
_atom_site_label
_atom_site_type_symbol
_atom_site_fract_x
_atom_site_fract_y
_atom_site_fract_z
_atom_site_U_iso_or_equiv
_atom_site_adp_type
_atom_site_occupancy
_atom_site_site_symmetry_order
_atom_site_calc_flag
_atom_site_refinement_flags_posn
_atom_site_refinement_flags_adp
_atom_site_refinement_flags_occupancy
_atom_site_disorder_assembly
_atom_site_disorder_group
C1 C 0.1946(6) 0.5832(9) 0.1041(8) 0.068(4) Uani 1 1 d D U . . .
H1A H 0.194881 0.611146 0.076523 0.081 Uiso 1 1 calc R U . . .
H1B H 0.175523 0.555921 0.087888 0.081 Uiso 1 1 calc R U . . .
H1C H 0.215480 0.559980 0.118497 0.081 Uiso 1 1 calc R U . . .
C2 C 0.2190(5) 0.6664(9) 0.1743(9) 0.073(5) Uani 1 1 d D U . . .
H2A H 0.241006 0.647101 0.189805 0.088 Uiso 1 1 calc R U . . .
H2B H 0.215467 0.688312 0.202670 0.088 Uiso 1 1 calc R U . . .
H2C H 0.217813 0.694337 0.145794 0.088 Uiso 1 1 calc R U . . .
C3 C 0.1892(5) 0.1282(10) 0.4833(9) 0.074(5) Uani 1 1 d D U . . .
H3A H 0.181012 0.090904 0.463089 0.089 Uiso 1 1 calc R U . . .
H3B H 0.170086 0.154267 0.478050 0.089 Uiso 1 1 calc R U . . .
H3C H 0.201438 0.119103 0.521936 0.089 Uiso 1 1 calc R U . . .
C4 C 0.2354(5) 0.1149(10) 0.4527(9) 0.078(6) Uani 1 1 d D U . . .
H4A H 0.222620 0.078458 0.436735 0.094 Uiso 1 1 calc R U . . .
H4B H 0.254230 0.104907 0.487118 0.094 Uiso 1 1 calc R U . . .
H4C H 0.243927 0.132139 0.427894 0.094 Uiso 1 1 calc R U . . .
C5 C 0.1486(10) 0.624(2) 0.524(2) 0.027(8) Uani 0.25 1 d D U P . .
H5A H 0.144469 0.609964 0.555115 0.033 Uiso 0.25 1 calc R U P . .
H5B H 0.142260 0.592213 0.496761 0.033 Uiso 0.25 1 calc R U P . .
H5C H 0.135321 0.659805 0.508835 0.033 Uiso 0.25 1 calc R U P . .
C6 C 0.2070(14) 0.612(2) 0.6008(16) 0.034(9) Uani 0.25 1 d D U P . .
H6A H 0.217334 0.645130 0.626360 0.041 Uiso 0.25 1 calc R U P . .
H6B H 0.224548 0.585986 0.599750 0.041 Uiso 0.25 1 calc R U P . .
H6C H 0.192246 0.589334 0.612540 0.041 Uiso 0.25 1 calc R U P . .
C7 C 0.9910(7) 0.2086(12) 0.1979(9) 0.028(4) Uani 0.5 1 d D U P . .
H7A H 1.011549 0.194352 0.195874 0.034 Uiso 0.5 1 calc R U P . .
H7B H 0.978887 0.235191 0.167279 0.034 Uiso 0.5 1 calc R U P . .
H7C H 0.976853 0.174265 0.196750 0.034 Uiso 0.5 1 calc R U P . .
Ce1 Ce 0.96884(2) 0.38443(3) 0.06093(3) 0.02018(14) Uani 1 1 d . . . . .
N1 N 0.1916(4) 0.6183(7) 0.1500(6) 0.056(3) Uani 1 1 d D U . . .
H1D H 0.192856 0.592386 0.176538 0.068 Uiso 1 1 calc R U . . .
H1E H 0.171154 0.636251 0.137255 0.068 Uiso 1 1 calc R U . . .
N2 N 0.2126(4) 0.1603(8) 0.4629(7) 0.075(5) Uani 1 1 d D U . . .
H2D H 0.200243 0.180153 0.431667 0.090 Uiso 1 1 calc R U . . .
H2E H 0.225319 0.187583 0.487816 0.090 Uiso 1 1 calc R U . . .
N3 N 0.1863(10) 0.638(2) 0.5437(17) 0.043(9) Uani 0.25 1 d D U P . .
H3D H 0.189106 0.678799 0.544400 0.052 Uiso 0.25 1 calc R U P . .
H3E H 0.193801 0.622802 0.519962 0.052 Uiso 0.25 1 calc R U P . .
N4 N 1.000000 0.2423(13) 0.250000 0.029(4) Uani 0.5 2 d DS TU P . .
H4D H 0.982418 0.266527 0.245432 0.035 Uiso 0.25 1 calc R U P . .
H4E H 1.017583 0.266525 0.254569 0.035 Uiso 0.25 1 calc R U P . .
Te1 Te 0.84765(2) 0.39424(3) 0.20762(3) 0.01655(15) Uani 1 1 d . . . . .
W1 W 0.94231(2) 0.35278(2) 0.29795(2) 0.01748(10) Uani 1 1 d . . . . .
W2 W 0.91983(2) 0.35343(2) 0.16276(2) 0.01632(10) Uani 1 1 d . . . . .
W3 W 0.92059(2) 0.51676(2) 0.11899(2) 0.01826(10) Uani 1 1 d . . . . .
W4 W 0.95812(2) 0.51574(2) 0.34668(2) 0.01755(10) Uani 1 1 d . . . . .
W5 W 0.82672(2) 0.48543(2) 0.06069(2) 0.02206(11) Uani 1 1 d . . . . .
W6 W 0.87567(2) 0.48413(2) 0.35691(2) 0.02346(11) Uani 1 1 d . . . . .
W7 W 0.83125(2) 0.31668(2) 0.06362(2) 0.02268(11) Uani 1 1 d . . . . .
W8 W 0.77297(2) 0.30007(3) 0.11607(2) 0.02701(12) Uani 1 1 d . . . . .
W9 W 0.76159(2) 0.46980(3) 0.11818(2) 0.02800(12) Uani 1 1 d . . . . .
W10 W 0.90679(2) 0.19341(2) 0.28703(2) 0.02770(12) Uani 1 1 d . . . . .
W11 W 0.88455(2) 0.19431(2) 0.15370(2) 0.02554(12) Uani 1 1 d . . . . .
W12 W 0.79774(2) 0.61293(3) 0.19371(3) 0.03236(13) Uani 1 1 d . . . . .
W13 W 0.88035(2) 0.62001(3) 0.28148(2) 0.02930(12) Uani 1 1 d . . . . .
W14 W 0.78413(2) 0.46984(3) 0.25625(2) 0.02967(13) Uani 1 1 d . . . . .
W15 W 0.79716(2) 0.29997(3) 0.26422(2) 0.02973(13) Uani 1 1 d . . . . .
W16 W 0.87931(2) 0.31497(2) 0.35450(2) 0.02592(12) Uani 1 1 d . . . . .
W17 W 0.82520(2) 0.17094(3) 0.20139(2) 0.03205(13) Uani 1 1 d . . . . .
W18 W 0.85828(2) 0.62120(2) 0.14679(2) 0.02994(13) Uani 1 1 d . . . . .
W19 W 1.000000 0.5478(4) 0.250000 0.0166(8) Uani 0.70(2) 2 d S T P A 1
W19' W 1.000000 0.5208(10) 0.250000 0.018(2) Uani 0.30(2) 2 d S T P A 2
O1 O 0.9165(2) 0.3447(4) 0.3389(3) 0.0228(13) Uani 1 1 d . U . . .
O2 O 0.7882(2) 0.4756(4) 0.0783(4) 0.0281(15) Uani 1 1 d . U . . .
O3 O 0.7587(2) 0.3848(4) 0.1050(4) 0.0291(15) Uani 1 1 d . U . . .
O4 O 0.9215(2) 0.4880(4) 0.3675(3) 0.0238(14) Uani 1 1 d . U . . .
O5 O 0.8465(2) 0.5650(4) 0.2074(3) 0.0217(13) Uani 1 1 d . U . . .
O6 O 0.9390(2) 0.4350(4) 0.2928(3) 0.0221(13) Uani 1 1 d . U . . .
O7 O 0.9182(2) 0.4354(4) 0.1671(3) 0.0211(13) Uani 1 1 d . U . . .
O8 O 0.9536(2) 0.3406(4) 0.2366(3) 0.0213(13) Uani 1 1 d . U . . .
O9 O 0.9332(2) 0.2595(4) 0.2899(3) 0.0244(14) Uani 1 1 d . U . . .
O10 O 0.9126(2) 0.2598(4) 0.1662(4) 0.0258(14) Uani 1 1 d . U . . .
O11 O 0.8484(2) 0.2418(4) 0.0990(4) 0.0261(15) Uani 1 1 d . U . . .
O12 O 0.8317(2) 0.5648(4) 0.0932(4) 0.0273(15) Uani 1 1 d . U . . .
O13 O 0.8830(2) 0.6576(4) 0.2182(4) 0.0265(15) Uani 1 1 d . U . . .
O14 O 0.9588(2) 0.5342(4) 0.1868(3) 0.0232(15) Uani 1 1 d . U . . .
O15 O 0.8773(2) 0.3454(4) 0.1043(3) 0.0244(14) Uani 1 1 d . U . . .
O16 O 0.8222(2) 0.4004(4) 0.0469(4) 0.0269(15) Uani 1 1 d . U . . .
O17 O 0.8547(2) 0.4531(4) 0.1571(3) 0.0215(13) Uani 1 1 d . U . . .
O18 O 0.9401(2) 0.4677(4) 0.0895(3) 0.0249(16) Uani 1 1 d . U . . .
O19 O 0.8735(2) 0.4892(4) 0.0761(3) 0.0247(14) Uani 1 1 d . U . . .
O20 O 0.8332(2) 0.2979(4) 0.3390(4) 0.0309(16) Uani 1 1 d . U . . .
O21 O 0.8271(2) 0.4764(4) 0.3163(4) 0.0286(15) Uani 1 1 d . U . . .
O22 O 0.7505(2) 0.4667(4) 0.1809(4) 0.0302(15) Uani 1 1 d . U . . .
O23 O 0.8432(2) 0.3413(4) 0.2600(4) 0.0256(13) Uani 1 1 d . U . . .
O24 O 0.7961(2) 0.2251(4) 0.1418(4) 0.0307(15) Uani 1 1 d . U . . .
O25 O 0.8859(2) 0.2409(4) 0.3261(4) 0.0283(15) Uani 1 1 d . U . . .
O26 O 0.8674(2) 0.2381(4) 0.2125(4) 0.0276(14) Uani 1 1 d . U . . .
O27 O 0.9828(2) 0.3466(4) 0.3498(3) 0.0255(15) Uani 1 1 d . U . . .
O28 O 0.8912(2) 0.3564(4) 0.2193(3) 0.0214(13) Uani 1 1 d . U . . .
O29 O 0.9466(2) 0.3473(4) 0.1292(3) 0.0239(15) Uani 1 1 d . U . . .
O30 O 0.9189(2) 0.5833(4) 0.0832(4) 0.0296(19) Uani 1 1 d . U . . .
O31 O 0.8077(2) 0.5084(4) -0.0066(4) 0.031(2) Uani 1 1 d . U . . .
O32 O 0.7756(2) 0.5538(4) 0.1391(4) 0.0278(15) Uani 1 1 d . U . . .
O33 O 0.7862(2) 0.2984(4) 0.0543(4) 0.0273(15) Uani 1 1 d . U . . .
O34 O 0.8728(2) 0.4522(4) 0.2682(3) 0.0226(13) Uani 1 1 d . U . . .
O35 O 0.9901(2) 0.4668(4) 0.3912(3) 0.0241(16) Uani 1 1 d . U . . .
O36 O 0.8958(2) 0.5643(4) 0.1641(3) 0.0236(14) Uani 1 1 d . U . . .
O37 O 0.8245(2) 0.3416(4) 0.1468(4) 0.0255(13) Uani 1 1 d . U . . .
O38 O 1.000000 0.4428(6) 0.250000 0.0266(19) Uani 1 2 d S TU P . .
O39 O 0.9680(2) 0.5830(4) 0.3855(4) 0.0288(19) Uani 1 1 d . U . . .
O40 O 0.8338(2) 0.6511(4) 0.2571(4) 0.0287(15) Uani 1 1 d . U . . .
O41 O 0.8690(2) 0.5640(4) 0.3238(4) 0.0264(14) Uani 1 1 d . U . . .
O42 O 0.7924(2) 0.5547(4) 0.2424(4) 0.0294(15) Uani 1 1 d . U . . .
O43 O 0.7215(2) 0.4870(5) 0.0686(4) 0.039(2) Uani 1 1 d . U . . .
O44 O 0.8162(2) 0.6522(4) 0.1466(4) 0.0299(16) Uani 1 1 d . U . . .
O45 O 0.8755(2) 0.4001(4) 0.3680(4) 0.0292(15) Uani 1 1 d . U . . .
O46 O 0.8297(2) 0.2967(4) -0.0001(4) 0.034(2) Uani 1 1 d . U . . .
O47 O 0.7739(2) 0.3090(4) 0.1862(4) 0.0294(15) Uani 1 1 d . U . . .
O48 O 0.8458(2) 0.1445(4) 0.1540(4) 0.0313(16) Uani 1 1 d . U . . .
O49 O 0.8960(3) 0.1468(4) 0.1132(4) 0.034(2) Uani 1 1 d . U . . .
O50 O 0.9120(2) 0.1578(4) 0.2250(4) 0.0285(16) Uani 1 1 d . U . . .
O51 O 0.8137(2) 0.2247(4) 0.2484(4) 0.0317(15) Uani 1 1 d . U . . .
O52 O 0.8087(2) 0.4425(4) 0.1965(3) 0.0248(13) Uani 1 1 d . U . . .
O53 O 0.8787(2) 0.5074(4) 0.4196(4) 0.033(2) Uani 1 1 d . U . . .
O54 O 0.9153(2) 0.5635(4) 0.2839(3) 0.0245(14) Uani 1 1 d . U . . .
O55 O 0.8641(2) 0.1435(4) 0.2640(4) 0.0321(16) Uani 1 1 d . U . . .
O56 O 0.9023(3) 0.6739(4) 0.3297(4) 0.037(2) Uani 1 1 d . U . . .
O57 O 0.8659(3) 0.6748(4) 0.1074(4) 0.036(2) Uani 1 1 d . U . . .
O58 O 0.7654(3) 0.6633(5) 0.1841(4) 0.043(2) Uani 1 1 d . U . . .
O59 O 0.7573(2) 0.4872(5) 0.2872(4) 0.039(2) Uani 1 1 d . U . . .
O60 O 0.7857(2) 0.3841(4) 0.2681(4) 0.0318(15) Uani 1 1 d . U . . .
O61 O 0.8994(3) 0.2949(5) 0.4233(4) 0.036(2) Uani 1 1 d . U . . .
O62 O 0.7660(3) 0.2711(5) 0.2806(4) 0.041(2) Uani 1 1 d . U . . .
O63 O 0.7980(3) 0.1107(5) 0.1927(5) 0.045(2) Uani 1 1 d . U . . .
O64 O 0.7331(2) 0.2711(5) 0.0787(4) 0.037(2) Uani 1 1 d . U . . .
O65 O 0.9336(3) 0.1465(4) 0.3381(4) 0.040(2) Uani 1 1 d . U . . .
O66 O 1.000000 0.6253(6) 0.250000 0.028(2) Uani 1 2 d S TU P . .
O67 O 0.9766(2) 0.5342(4) 0.2957(3) 0.0249(15) Uani 1 1 d . U . . .
O1W O 0.9045(3) 0.3722(6) 0.0106(4) 0.050(2) Uani 1 1 d . U . . .
O2W O 0.9655(3) 0.2695(5) 0.0547(4) 0.047(2) Uani 1 1 d . U . . .
O3W O 0.9585(3) 0.4726(5) -0.0065(4) 0.050(3) Uani 1 1 d . U . . .
O4W O 1.0243(3) 0.3601(5) 0.0508(4) 0.044(2) Uani 1 1 d . U . . .
O5W O 0.9533(3) 0.3480(5) -0.0379(4) 0.044(2) Uani 1 1 d . U . . .
O1WF O 0.9649(3) 0.4101(6) 0.5339(5) 0.058(3) Uani 1 1 d . . . . .
O2WF O 0.1304(3) 0.6846(6) 0.0923(5) 0.062(3) Uani 1 1 d . U . . .
O3WF O 0.1599(6) 0.7857(11) 0.0734(10) 0.051(4) Uani 0.5 1 d . U P . .

loop_
_atom_site_aniso_label
_atom_site_aniso_U_11
_atom_site_aniso_U_22
_atom_site_aniso_U_33
_atom_site_aniso_U_23
_atom_site_aniso_U_13
_atom_site_aniso_U_12
C1 0.074(9) 0.082(10) 0.060(9) 0.010(8) 0.041(7) -0.007(8)
C2 0.066(9) 0.076(10) 0.072(9) 0.006(8) 0.023(8) -0.019(8)
C3 0.067(11) 0.081(12) 0.056(10) 0.024(9) 0.007(9) 0.021(9)
C4 0.066(11) 0.087(12) 0.063(10) 0.010(9) 0.010(9) 0.015(10)
C5 0.036(14) 0.032(14) 0.019(13) -0.004(11) 0.016(11) 0.005(12)
C6 0.045(15) 0.038(14) 0.022(13) -0.016(12) 0.015(11) 0.002(12)
C7 0.026(7) 0.027(8) 0.038(8) -0.006(7) 0.019(6) -0.004(7)
Ce1 0.0228(3) 0.0237(4) 0.0139(3) -0.0008(3) 0.0076(3) 0.0000(3)
N1 0.053(7) 0.072(8) 0.057(7) 0.009(6) 0.035(6) -0.001(6)
N2 0.064(10) 0.086(11) 0.060(9) 0.004(8) 0.011(8) 0.015(8)
N3 0.055(17) 0.042(16) 0.031(15) -0.004(14) 0.017(14) -0.007(14)
N4 0.031(5) 0.022(6) 0.031(5) 0.000 0.010(5) 0.000
Te1 0.0166(4) 0.0157(4) 0.0174(4) -0.0036(3) 0.0073(3) -0.0033(3)
W1 0.0200(2) 0.0178(2) 0.0139(2) -0.00197(17) 0.00634(18) -0.00193(18)
W2 0.0184(2) 0.0161(2) 0.0141(2) -0.00107(17) 0.00651(17) -0.00128(17)
W3 0.0201(2) 0.0188(2) 0.0161(2) 0.00142(18) 0.00787(18) 0.00077(18)
W4 0.0189(2) 0.0197(2) 0.0138(2) -0.00304(17) 0.00658(18) -0.00130(18)
W5 0.0198(2) 0.0239(3) 0.0178(2) 0.00007(19) 0.00333(19) 0.00022(19)
W6 0.0236(3) 0.0292(3) 0.0210(2) -0.0076(2) 0.0127(2) -0.0055(2)
W7 0.0216(2) 0.0231(3) 0.0195(2) -0.00665(19) 0.00492(19) -0.00482(19)
W8 0.0214(3) 0.0298(3) 0.0273(3) -0.0071(2) 0.0077(2) -0.0091(2)
W9 0.0178(2) 0.0336(3) 0.0291(3) -0.0054(2) 0.0064(2) 0.0006(2)
W10 0.0345(3) 0.0178(3) 0.0275(3) 0.0034(2) 0.0099(2) -0.0023(2)
W11 0.0323(3) 0.0157(2) 0.0280(3) -0.0053(2) 0.0121(2) -0.0037(2)
W12 0.0248(3) 0.0252(3) 0.0465(3) -0.0063(2) 0.0144(2) 0.0050(2)
W13 0.0332(3) 0.0263(3) 0.0256(3) -0.0064(2) 0.0096(2) -0.0062(2)
W14 0.0216(3) 0.0378(3) 0.0326(3) -0.0097(2) 0.0143(2) -0.0026(2)
W15 0.0280(3) 0.0345(3) 0.0308(3) -0.0031(2) 0.0164(2) -0.0110(2)
W16 0.0298(3) 0.0286(3) 0.0227(3) 0.0003(2) 0.0143(2) -0.0060(2)
W17 0.0348(3) 0.0223(3) 0.0390(3) -0.0026(2) 0.0154(3) -0.0097(2)
W18 0.0413(3) 0.0216(3) 0.0277(3) -0.0028(2) 0.0152(2) -0.0044(2)
W19 0.0197(5) 0.014(2) 0.0168(5) 0.000 0.0080(4) 0.000
W19' 0.0184(13) 0.021(6) 0.0155(12) 0.000 0.0078(9) 0.000
O1 0.027(3) 0.021(3) 0.023(2) -0.001(2) 0.012(2) -0.003(2)
O2 0.025(3) 0.031(3) 0.027(3) -0.004(3) 0.009(2) -0.001(2)
O3 0.024(3) 0.030(3) 0.031(3) -0.004(3) 0.010(2) -0.004(3)
O4 0.024(3) 0.026(3) 0.024(3) -0.004(2) 0.013(2) -0.002(2)
O5 0.022(2) 0.020(3) 0.025(2) -0.006(2) 0.011(2) 0.001(2)
O6 0.022(3) 0.023(3) 0.022(3) -0.003(2) 0.009(2) 0.003(2)
O7 0.022(2) 0.023(3) 0.018(2) 0.000(2) 0.008(2) 0.002(2)
O8 0.024(3) 0.022(3) 0.019(2) 0.000(2) 0.009(2) 0.001(2)
O9 0.028(3) 0.022(3) 0.025(3) 0.001(2) 0.012(2) -0.001(2)
O10 0.028(3) 0.022(3) 0.027(3) 0.000(2) 0.012(2) -0.002(2)
O11 0.027(3) 0.022(3) 0.027(3) -0.008(3) 0.010(2) -0.006(3)
O12 0.028(3) 0.021(3) 0.027(3) -0.003(2) 0.006(2) 0.002(2)
O13 0.027(3) 0.024(3) 0.028(3) -0.001(3) 0.010(2) 0.002(3)
O14 0.022(3) 0.024(3) 0.022(3) 0.000(3) 0.008(2) 0.001(3)
O15 0.024(2) 0.024(3) 0.023(2) -0.005(2) 0.008(2) -0.005(2)
O16 0.025(3) 0.025(3) 0.026(3) -0.007(2) 0.006(2) -0.005(2)
O17 0.021(2) 0.020(2) 0.023(2) -0.002(2) 0.009(2) -0.003(2)
O18 0.028(3) 0.025(3) 0.021(3) -0.002(3) 0.009(3) 0.003(3)
O19 0.025(3) 0.027(3) 0.021(3) -0.001(2) 0.008(2) 0.001(2)
O20 0.035(3) 0.031(3) 0.033(3) -0.002(3) 0.019(3) -0.007(3)
O21 0.029(3) 0.030(3) 0.031(3) -0.005(3) 0.016(2) -0.003(3)
O22 0.025(3) 0.034(3) 0.032(3) -0.006(3) 0.013(2) -0.003(3)
O23 0.026(2) 0.025(3) 0.028(2) -0.002(2) 0.013(2) -0.005(2)
O24 0.031(3) 0.028(3) 0.031(3) -0.004(3) 0.012(2) -0.006(3)
O25 0.034(3) 0.025(3) 0.029(3) 0.001(2) 0.015(2) -0.003(3)
O26 0.030(3) 0.024(3) 0.029(3) -0.001(2) 0.013(2) -0.002(2)
O27 0.025(3) 0.029(3) 0.021(3) 0.000(3) 0.008(3) 0.001(3)
O28 0.025(2) 0.019(2) 0.021(2) -0.004(2) 0.011(2) -0.001(2)
O29 0.028(3) 0.027(3) 0.017(3) -0.004(3) 0.010(2) 0.001(3)
O30 0.040(5) 0.023(4) 0.023(4) 0.006(3) 0.011(4) 0.003(4)
O31 0.026(4) 0.034(5) 0.021(4) -0.004(4) -0.002(3) -0.001(4)
O32 0.025(3) 0.028(3) 0.029(3) -0.003(3) 0.010(2) 0.000(3)
O33 0.025(3) 0.025(3) 0.028(3) -0.006(3) 0.008(3) -0.009(3)
O34 0.024(2) 0.023(3) 0.023(2) -0.006(2) 0.012(2) -0.004(2)
O35 0.023(3) 0.028(3) 0.022(3) 0.001(3) 0.010(3) 0.002(3)
O36 0.027(3) 0.022(3) 0.022(3) -0.004(2) 0.010(2) 0.003(2)
O37 0.024(2) 0.026(3) 0.026(2) -0.007(2) 0.010(2) -0.005(2)
O38 0.025(3) 0.025(3) 0.027(3) 0.000 0.008(3) 0.000
O39 0.033(4) 0.026(4) 0.024(4) -0.008(3) 0.009(3) -0.001(4)
O40 0.025(3) 0.034(3) 0.029(3) -0.011(3) 0.013(2) 0.002(3)
O41 0.028(3) 0.027(3) 0.027(3) -0.008(2) 0.014(2) -0.003(2)
O42 0.026(3) 0.028(3) 0.032(3) -0.009(3) 0.011(2) 0.001(3)
O43 0.023(4) 0.039(5) 0.045(5) -0.006(4) 0.005(4) 0.002(4)
O44 0.029(3) 0.028(3) 0.031(3) 0.002(3) 0.010(3) 0.005(3)
O45 0.031(3) 0.031(3) 0.029(3) -0.003(3) 0.015(2) -0.003(3)
O46 0.038(5) 0.031(5) 0.028(4) -0.010(4) 0.010(4) -0.005(4)
O47 0.027(3) 0.031(3) 0.031(3) -0.006(3) 0.013(2) -0.006(3)
O48 0.031(3) 0.026(3) 0.035(3) -0.003(3) 0.012(3) -0.003(3)
O49 0.040(5) 0.025(4) 0.038(5) -0.007(4) 0.017(4) 0.000(4)
O50 0.031(3) 0.022(3) 0.032(3) 0.001(3) 0.012(3) 0.000(3)
O51 0.032(3) 0.029(3) 0.033(3) -0.002(3) 0.012(2) -0.008(3)
O52 0.024(2) 0.025(2) 0.026(2) -0.005(2) 0.012(2) -0.003(2)
O53 0.039(5) 0.038(5) 0.034(5) -0.012(4) 0.028(4) -0.006(4)
O54 0.025(3) 0.028(3) 0.022(3) -0.003(2) 0.012(2) 0.001(2)
O55 0.034(3) 0.026(3) 0.034(3) 0.004(3) 0.012(3) -0.005(3)
O56 0.043(5) 0.031(5) 0.037(5) -0.015(4) 0.016(4) -0.006(4)
O57 0.047(5) 0.025(4) 0.033(5) 0.010(4) 0.014(4) -0.002(4)
O58 0.033(5) 0.045(5) 0.047(5) -0.012(4) 0.012(4) 0.007(4)
O59 0.027(4) 0.047(5) 0.047(5) -0.009(4) 0.020(4) 0.002(4)
O60 0.032(3) 0.033(3) 0.033(3) -0.003(3) 0.016(2) -0.002(3)
O61 0.043(5) 0.044(5) 0.022(4) 0.001(4) 0.014(4) -0.003(4)
O62 0.043(5) 0.034(5) 0.049(5) -0.001(4) 0.023(4) -0.017(4)
O63 0.047(5) 0.040(5) 0.048(5) -0.002(4) 0.019(4) -0.015(4)
O64 0.031(5) 0.034(5) 0.039(5) -0.008(4) 0.007(4) -0.012(4)
O65 0.044(5) 0.027(5) 0.040(5) 0.009(4) 0.007(4) 0.005(4)
O66 0.029(5) 0.025(5) 0.028(5) 0.000 0.012(4) 0.000
O67 0.024(3) 0.029(3) 0.023(3) 0.001(3) 0.011(2) 0.000(3)
O1W 0.041(5) 0.068(5) 0.035(5) -0.015(4) 0.010(4) -0.003(4)
O2W 0.065(6) 0.031(5) 0.042(5) -0.007(4) 0.021(5) -0.004(5)
O3W 0.064(6) 0.048(6) 0.028(5) 0.004(4) 0.010(5) 0.006(5)
O4W 0.044(5) 0.060(6) 0.035(5) 0.000(5) 0.024(4) 0.006(5)
O5W 0.066(6) 0.047(6) 0.021(4) -0.004(4) 0.020(4) -0.013(5)
O1WF 0.052(7) 0.080(9) 0.045(7) -0.024(6) 0.024(6) -0.003(6)
O2WF 0.061(6) 0.075(7) 0.055(6) 0.001(5) 0.029(5) 0.003(5)
O3WF 0.057(9) 0.062(10) 0.055(9) 0.003(8) 0.043(7) -0.001(8)

loop_
_atom_type_symbol
_atom_type_description
_atom_type_scat_dispersion_real
_atom_type_scat_dispersion_imag
_atom_type_scat_source
C C 0.0033 0.0016 'International Tables Vol C Tables 4.2.6.8 and 6.1.1.4'
H H 0.0000 0.0000 'International Tables Vol C Tables 4.2.6.8 and 6.1.1.4'
N N 0.0061 0.0033 'International Tables Vol C Tables 4.2.6.8 and 6.1.1.4'
O O 0.0106 0.0060 'International Tables Vol C Tables 4.2.6.8 and 6.1.1.4'
Te Te -0.5308 1.6751 'International Tables Vol C Tables 4.2.6.8 and 6.1.1.4'
Ce Ce -0.2486 2.6331 'International Tables Vol C Tables 4.2.6.8 and 6.1.1.4'
W W -0.8490 6.8722 'International Tables Vol C Tables 4.2.6.8 and 6.1.1.4'
Na Na 0.0362 0.0249 'International Tables Vol C Tables 4.2.6.8 and 6.1.1.4'

loop_
_geom_angle_atom_site_label_1
_geom_angle_atom_site_label_2
_geom_angle_atom_site_label_3
_geom_angle
_geom_angle_site_symmetry_1
_geom_angle_site_symmetry_3
O35 Ce1 O18 69.5(3) 2_755 .
O35 Ce1 O2W 140.3(3) 2_755 .
O18 Ce1 O2W 136.6(3) . .
O35 Ce1 O29 105.5(3) 2_755 .
O18 Ce1 O29 68.0(3) . .
O2W Ce1 O29 72.4(3) . .
O35 Ce1 O1W 137.5(3) 2_755 .
O18 Ce1 O1W 70.5(3) . .
O2W Ce1 O1W 80.8(4) . .
O29 Ce1 O1W 71.7(3) . .
O35 Ce1 O3W 71.8(3) 2_755 .
O18 Ce1 O3W 72.7(3) . .
O2W Ce1 O3W 136.1(4) . .
O29 Ce1 O3W 138.4(3) . .
O1W Ce1 O3W 83.0(4) . .
O35 Ce1 O27 68.1(3) 2_755 2_755
O18 Ce1 O27 105.5(3) . 2_755
O2W Ce1 O27 74.9(3) . 2_755
O29 Ce1 O27 68.4(3) . 2_755
O1W Ce1 O27 137.9(3) . 2_755
O3W Ce1 O27 137.4(3) . 2_755
O35 Ce1 O5W 125.5(3) 2_755 .
O18 Ce1 O5W 126.4(3) . .
O2W Ce1 O5W 68.8(3) . .
O29 Ce1 O5W 129.0(3) . .
O1W Ce1 O5W 70.5(4) . .
O3W Ce1 O5W 67.3(3) . .
O27 Ce1 O5W 128.2(3) 2_755 .
O35 Ce1 O4W 73.1(3) 2_755 .
O18 Ce1 O4W 141.8(3) . .
O2W Ce1 O4W 79.4(4) . .
O29 Ce1 O4W 131.4(3) . .
O1W Ce1 O4W 141.2(4) . .
O3W Ce1 O4W 88.6(4) . .
O27 Ce1 O4W 66.5(3) 2_755 .
O5W Ce1 O4W 71.4(4) . .
C1 N1 C2 112.7(15) . .
C4 N2 C3 110.3(18) . .
C5 N3 C6 111(4) . .
C7 N4 C7 120(3) . 2_755
O23 Te1 O37 94.7(4) . .
O23 Te1 O52 95.7(4) . .
O37 Te1 O52 95.2(4) . .
O23 Te1 O28 90.7(4) . .
O37 Te1 O28 90.2(4) . .
O52 Te1 O28 171.3(4) . .
O23 Te1 O17 175.9(4) . .
O37 Te1 O17 89.3(4) . .
O52 Te1 O17 84.9(4) . .
O28 Te1 O17 88.3(3) . .
O23 Te1 O34 88.8(4) . .
O37 Te1 O34 176.4(4) . .
O52 Te1 O34 85.2(4) . .
O28 Te1 O34 89.0(3) . .
O17 Te1 O34 87.2(3) . .
O27 W1 O6 99.3(4) . .
O27 W1 O1 100.0(4) . .
O6 W1 O1 95.2(4) . .
O27 W1 O8 98.0(4) . .
O6 W1 O8 96.6(4) . .
O1 W1 O8 156.5(4) . .
O27 W1 O9 95.2(4) . .
O6 W1 O9 165.4(4) . .
O1 W1 O9 80.4(3) . .
O8 W1 O9 83.1(3) . .
O27 W1 O28 171.5(3) . .
O6 W1 O28 83.2(3) . .
O1 W1 O28 87.8(3) . .
O8 W1 O28 73.6(3) . .
O9 W1 O28 82.7(3) . .
O29 W2 O7 99.3(4) . .
O29 W2 O15 101.3(4) . .
O7 W2 O15 95.6(4) . .
O29 W2 O8 97.8(4) . .
O7 W2 O8 96.5(4) . .
O15 W2 O8 155.4(4) . .
O29 W2 O10 95.2(4) . .
O7 W2 O10 165.4(4) . .
O15 W2 O10 80.2(4) . .
O8 W2 O10 82.7(3) . .
O29 W2 O28 171.3(3) . .
O7 W2 O28 83.4(3) . .
O15 W2 O28 86.6(3) . .
O8 W2 O28 73.6(3) . .
O10 W2 O28 82.4(3) . .
O30 W3 O18 100.7(4) . .
O30 W3 O14 100.2(4) . .
O18 W3 O14 99.5(4) . .
O30 W3 O19 98.3(4) . .
O18 W3 O19 97.2(4) . .
O14 W3 O19 152.4(4) . .
O30 W3 O36 89.3(4) . .
O18 W3 O36 170.0(4) . .
O14 W3 O36 79.0(3) . .
O19 W3 O36 80.8(3) . .
O30 W3 O7 173.8(4) . .
O18 W3 O7 85.1(4) . .
O14 W3 O7 80.9(3) . .
O19 W3 O7 78.7(3) . .
O36 W3 O7 84.8(3) . .
O39 W4 O35 100.7(4) . .
O39 W4 O67 100.1(4) . .
O35 W4 O67 99.8(4) . .
O39 W4 O4 96.7(4) . .
O35 W4 O4 96.6(4) . .
O67 W4 O4 153.8(4) . .
O39 W4 O54 88.2(4) . .
O35 W4 O54 171.0(4) . .
O67 W4 O54 79.6(3) . .
O4 W4 O54 81.0(3) . .
O39 W4 O6 172.8(4) . .
O35 W4 O6 85.7(4) . .
O67 W4 O6 81.8(3) . .
O4 W4 O6 79.2(3) . .
O54 W4 O6 85.3(3) . .
O31 W5 O19 102.4(4) . .
O31 W5 O16 96.9(4) . .
O19 W5 O16 95.7(4) . .
O31 W5 O12 97.0(4) . .
O19 W5 O12 87.5(4) . .
O16 W5 O12 164.6(4) . .
O31 W5 O2 101.9(4) . .
O19 W5 O2 155.4(4) . .
O16 W5 O2 84.7(4) . .
O12 W5 O2 86.2(4) . .
O31 W5 O17 179.2(4) . .
O19 W5 O17 76.8(3) . .
O16 W5 O17 83.4(3) . .
O12 W5 O17 82.8(3) . .
O2 W5 O17 78.8(3) . .
O53 W6 O45 98.2(4) . .
O53 W6 O4 101.4(4) . .
O45 W6 O4 95.5(4) . .
O53 W6 O21 101.4(4) . .
O45 W6 O21 85.8(4) . .
O4 W6 O21 156.8(4) . .
O53 W6 O41 96.6(4) . .
O45 W6 O41 163.6(4) . .
O4 W6 O41 88.4(4) . .
O21 W6 O41 84.5(4) . .
O53 W6 O34 178.5(4) . .
O45 W6 O34 82.5(3) . .
O4 W6 O34 77.2(3) . .
O21 W6 O34 80.0(3) . .
O41 W6 O34 82.9(3) . .
O46 W7 O11 96.8(4) . .
O46 W7 O16 95.4(4) . .
O11 W7 O16 164.4(4) . .
O46 W7 O33 101.8(4) . .
O11 W7 O33 92.7(4) . .
O16 W7 O33 94.3(4) . .
O46 W7 O15 103.9(4) . .
O11 W7 O15 84.6(4) . .
O16 W7 O15 83.1(4) . .
O33 W7 O15 154.3(4) . .
O46 W7 O37 171.7(4) . .
O11 W7 O37 84.7(3) . .
O16 W7 O37 84.6(3) . .
O33 W7 O37 70.0(3) . .
O15 W7 O37 84.3(3) . .
O64 W8 O47 102.6(4) . .
O64 W8 O24 97.9(4) . .
O47 W8 O24 86.5(4) . .
O64 W8 O3 95.1(4) . .
O47 W8 O3 85.7(4) . .
O24 W8 O3 166.0(4) . .
O64 W8 O33 94.6(4) . .
O47 W8 O33 162.8(4) . .
O24 W8 O33 89.7(4) . .
O3 W8 O33 94.3(4) . .
O64 W8 O37 167.6(4) . .
O47 W8 O37 89.4(4) . .
O24 W8 O37 85.8(4) . .
O3 W8 O37 82.5(3) . .
O33 W8 O37 73.5(3) . .
O43 W9 O2 101.8(5) . .
O43 W9 O3 96.1(4) . .
O2 W9 O3 88.2(4) . .
O43 W9 O22 98.1(5) . .
O2 W9 O22 159.1(4) . .
O3 W9 O22 96.1(4) . .
O43 W9 O32 96.1(4) . .
O2 W9 O32 84.7(4) . .
O3 W9 O32 167.0(4) . .
O22 W9 O32 86.9(4) . .
O43 W9 O52 167.2(4) . .
O2 W9 O52 90.9(3) . .
O3 W9 O52 82.9(3) . .
O22 W9 O52 69.5(3) . .
O32 W9 O52 86.3(3) . .
O65 W10 O9 104.0(4) . .
O65 W10 O50 99.2(5) . .
O9 W10 O50 93.5(4) . .
O65 W10 O25 101.7(5) . .
O9 W10 O25 88.6(4) . .
O50 W10 O25 157.8(4) . .
O65 W10 O55 98.2(4) . .
O9 W10 O55 157.4(4) . .
O50 W10 O55 86.5(4) . .
O25 W10 O55 83.2(4) . .
O65 W10 O26 169.1(4) . .
O9 W10 O26 85.3(4) . .
O50 W10 O26 74.3(3) . .
O25 W10 O26 83.9(4) . .
O55 W10 O26 73.0(3) . .
O49 W11 O10 104.4(4) . .
O49 W11 O11 101.8(4) . .
O10 W11 O11 88.8(4) . .
O49 W11 O50 98.7(4) . .
O10 W11 O50 93.4(4) . .
O11 W11 O50 158.1(4) . .
O49 W11 O48 97.7(4) . .
O10 W11 O48 157.6(4) . .
O11 W11 O48 83.5(4) . .
O50 W11 O48 86.4(4) . .
O49 W11 O26 168.3(4) . .
O10 W11 O26 85.6(4) . .
O11 W11 O26 84.2(3) . .
O50 W11 O26 74.3(4) . .
O48 W11 O26 72.8(4) . .
O58 W12 O32 102.2(4) . .
O58 W12 O42 102.1(5) . .
O32 W12 O42 84.3(4) . .
O58 W12 O40 99.1(4) . .
O32 W12 O40 158.5(4) . .
O42 W12 O40 88.6(4) . .
O58 W12 O44 98.5(5) . .
O32 W12 O44 90.8(4) . .
O42 W12 O44 159.4(4) . .
O40 W12 O44 88.7(4) . .
O58 W12 O5 167.8(4) . .
O32 W12 O5 86.5(3) . .
O42 W12 O5 87.1(3) . .
O40 W12 O5 72.9(3) . .
O44 W12 O5 72.6(3) . .
O56 W13 O41 101.5(4) . .
O56 W13 O13 98.6(4) . .
O41 W13 O13 159.9(4) . .
O56 W13 O54 103.9(4) . .
O41 W13 O54 87.6(4) . .
O13 W13 O54 88.3(4) . .
O56 W13 O40 100.2(4) . .
O41 W13 O40 86.4(4) . .
O13 W13 O40 89.4(4) . .
O54 W13 O40 155.9(4) . .
O56 W13 O5 168.7(4) . .
O41 W13 O5 86.7(3) . .
O13 W13 O5 73.3(3) . .
O54 W13 O5 84.0(3) . .
O40 W13 O5 72.4(3) . .
O59 W14 O21 101.2(4) . .
O59 W14 O60 97.0(5) . .
O21 W14 O60 88.9(4) . .
O59 W14 O22 98.4(4) . .
O21 W14 O22 159.2(4) . .
O60 W14 O22 95.6(4) . .
O59 W14 O42 95.4(4) . .
O21 W14 O42 84.0(4) . .
O60 W14 O42 166.7(4) . .
O22 W14 O42 87.4(4) . .
O59 W14 O52 166.8(4) . .
O21 W14 O52 91.9(3) . .
O60 W14 O52 82.3(4) . .
O22 W14 O52 68.7(3) . .
O42 W14 O52 86.7(3) . .
O62 W15 O47 102.1(5) . .
O62 W15 O51 98.4(5) . .
O47 W15 O51 85.5(4) . .
O62 W15 O60 95.3(5) . .
O47 W15 O60 86.0(4) . .
O51 W15 O60 165.2(4) . .
O62 W15 O20 96.0(4) . .
O47 W15 O20 161.8(4) . .
O51 W15 O20 89.7(4) . .
O60 W15 O20 94.6(4) . .
O62 W15 O23 169.0(4) . .
O47 W15 O23 88.5(3) . .
O51 W15 O23 85.2(4) . .
O60 W15 O23 82.5(4) . .
O20 W15 O23 73.5(3) . .
O61 W16 O25 96.8(4) . .
O61 W16 O20 101.2(4) . .
O25 W16 O20 93.7(4) . .
O61 W16 O45 95.2(4) . .
O25 W16 O45 164.3(4) . .
O20 W16 O45 93.9(4) . .
O61 W16 O1 102.9(4) . .
O25 W16 O1 85.6(4) . .
O20 W16 O1 155.8(4) . .
O45 W16 O1 81.8(4) . .
O61 W16 O23 171.2(4) . .
O25 W16 O23 85.7(3) . .
O20 W16 O23 70.2(3) . .
O45 W16 O23 84.0(3) . .
O1 W16 O23 85.7(3) . .
O63 W17 O55 100.3(5) . .
O63 W17 O48 99.2(5) . .
O55 W17 O48 90.1(4) . .
O63 W17 O51 102.0(5) . .
O55 W17 O51 89.6(4) . .
O48 W17 O51 158.5(4) . .
O63 W17 O24 100.7(5) . .
O55 W17 O24 159.0(4) . .
O48 W17 O24 88.0(4) . .
O51 W17 O24 84.7(4) . .
O63 W17 O26 170.2(5) . .
O55 W17 O26 74.0(4) . .
O48 W17 O26 73.2(4) . .
O51 W17 O26 86.1(4) . .
O24 W17 O26 85.4(3) . .
O57 W18 O12 101.4(4) . .
O57 W18 O13 99.1(4) . .
O12 W18 O13 159.5(4) . .
O57 W18 O44 100.4(5) . .
O12 W18 O44 87.5(4) . .
O13 W18 O44 89.2(4) . .
O57 W18 O36 103.5(4) . .
O12 W18 O36 86.6(4) . .
O13 W18 O36 88.3(4) . .
O44 W18 O36 156.0(4) . .
O57 W18 O5 169.3(4) . .
O12 W18 O5 86.4(4) . .
O13 W18 O5 73.2(3) . .
O44 W18 O5 72.5(3) . .
O36 W18 O5 84.0(3) . .
O66 W19 O14 99.1(4) . .
O66 W19 O14 99.1(4) . 2_755
O14 W19 O14 161.9(7) . 2_755
O66 W19 O67 99.0(4) . .
O14 W19 O67 89.6(4) . .
O14 W19 O67 87.5(4) 2_755 .
O66 W19 O67 99.0(4) . 2_755
O14 W19 O67 87.5(4) . 2_755
O14 W19 O67 89.6(4) 2_755 2_755
O67 W19 O67 162.1(7) . 2_755
O66 W19 O38 180.0 . .
O14 W19 O38 80.9(4) . .
O14 W19 O38 80.9(4) 2_755 .
O67 W19 O38 81.0(4) . .
O67 W19 O38 81.0(4) 2_755 .
O38 W19' O14 98.9(7) . .
O38 W19' O14 98.9(7) . 2_755
O14 W19' O14 162.2(14) . 2_755
O38 W19' O67 98.8(7) . .
O14 W19' O67 89.7(4) . .
O14 W19' O67 87.6(4) 2_755 .
O38 W19' O67 98.8(7) . 2_755
O14 W19' O67 87.6(4) . 2_755
O14 W19' O67 89.7(4) 2_755 2_755
O67 W19' O67 162.3(14) . 2_755
O38 W19' O66 180.0 . .
O14 W19' O66 81.1(7) . .
O14 W19' O66 81.1(7) 2_755 .
O67 W19' O66 81.2(7) . .
O67 W19' O66 81.2(7) 2_755 .
W1 O1 W16 155.6(5) . .
W9 O2 W5 161.6(5) . .
W9 O3 W8 157.4(5) . .
W6 O4 W4 152.5(5) . .
W12 O5 W13 96.4(3) . .
W12 O5 W18 96.2(3) . .
W13 O5 W18 94.6(3) . .
W1 O6 W4 138.7(4) . .
W2 O7 W3 138.4(4) . .
W1 O8 W2 120.1(4) . .
W10 O9 W1 151.0(5) . .
W11 O10 W2 150.5(5) . .
W7 O11 W11 150.5(5) . .
W18 O12 W5 149.4(5) . .
W18 O13 W13 118.8(5) . .
W19' O14 W3 158.5(8) . .
W19 O14 W3 173.0(5) . .
W2 O15 W7 158.3(5) . .
W7 O16 W5 156.2(5) . .
Te1 O17 W5 139.2(4) . .
W3 O18 Ce1 169.6(5) . .
W5 O19 W3 153.1(5) . .
W16 O20 W15 122.2(5) . .
W14 O21 W6 160.1(5) . .
W14 O22 W9 123.6(5) . .
Te1 O23 W15 131.0(4) . .
Te1 O23 W16 134.4(4) . .
W15 O23 W16 92.8(3) . .
W8 O24 W17 151.7(5) . .
W16 O25 W10 150.4(5) . .
W11 O26 W10 95.0(3) . .
W11 O26 W17 96.7(3) . .
W10 O26 W17 95.9(3) . .
W1 O27 Ce1 151.6(5) . 2_755
Te1 O28 W2 130.3(4) . .
Te1 O28 W1 129.9(4) . .
W2 O28 W1 91.5(3) . .
W2 O29 Ce1 152.0(5) . .
W12 O32 W9 150.3(5) . .
W7 O33 W8 122.1(4) . .
Te1 O34 W6 140.2(4) . .
W4 O35 Ce1 169.2(5) . 2_755
W18 O36 W3 136.7(4) . .
Te1 O37 W8 130.6(4) . .
Te1 O37 W7 134.5(4) . .
W8 O37 W7 93.2(3) . .
W12 O40 W13 118.4(4) . .
W13 O41 W6 148.0(5) . .
W12 O42 W14 148.2(5) . .
W18 O44 W12 118.7(5) . .
W6 O45 W16 157.3(5) . .
W8 O47 W15 150.0(5) . .
W17 O48 W11 117.3(5) . .
W10 O50 W11 115.7(4) . .
W15 O51 W17 152.8(5) . .
Te1 O52 W9 132.3(4) . .
Te1 O52 W14 131.4(4) . .
W9 O52 W14 94.2(3) . .
W13 O54 W4 137.2(4) . .
W17 O55 W10 117.1(4) . .
W14 O60 W15 158.4(5) . .
W4 O67 W19' 157.9(8) . .
W4 O67 W19 173.1(5) . .

loop_
_geom_bond_atom_site_label_1
_geom_bond_atom_site_label_2
_geom_bond_distance
_geom_bond_site_symmetry_2
C1 N1 1.497(16) .
C2 N1 1.508(16) .
C3 N2 1.509(16) .
C4 N2 1.498(16) .
C5 N3 1.52(2) .
C6 N3 1.52(2) .
C7 N4 1.473(17) .
Ce1 O35 2.472(8) 2_755
Ce1 O18 2.495(8) .
Ce1 O2W 2.518(10) .
Ce1 O29 2.524(8) .
Ce1 O1W 2.536(11) .
Ce1 O3W 2.544(11) .
Ce1 O27 2.556(8) 2_755
Ce1 O5W 2.559(9) .
Ce1 O4W 2.569(10) .
Te1 O23 1.885(9) .
Te1 O37 1.895(8) .
Te1 O52 1.896(8) .
Te1 O28 1.954(8) .
Te1 O17 1.978(8) .
Te1 O34 1.980(8) .
W1 O27 1.716(8) .
W1 O6 1.805(8) .
W1 O1 1.864(8) .
W1 O8 1.913(8) .
W1 O9 2.070(8) .
W1 O28 2.318(8) .
W2 O29 1.735(8) .
W2 O7 1.798(8) .
W2 O15 1.850(8) .
W2 O8 1.916(8) .
W2 O10 2.079(9) .
W2 O28 2.314(8) .
W3 O30 1.725(9) .
W3 O18 1.741(8) .
W3 O14 1.903(8) .
W3 O19 1.960(8) .
W3 O36 2.181(8) .
W3 O7 2.221(8) .
W4 O39 1.745(9) .
W4 O35 1.753(8) .
W4 O67 1.884(8) .
W4 O4 1.973(8) .
W4 O54 2.167(8) .
W4 O6 2.206(8) .
W5 O31 1.707(9) .
W5 O19 1.881(9) .
W5 O16 1.890(9) .
W5 O12 1.911(9) .
W5 O2 1.917(9) .
W5 O17 2.441(8) .
W6 O53 1.700(9) .
W6 O45 1.861(9) .
W6 O4 1.877(8) .
W6 O21 1.916(9) .
W6 O41 1.923(9) .
W6 O34 2.419(8) .
W7 O46 1.728(9) .
W7 O11 1.878(9) .
W7 O16 1.885(9) .
W7 O33 1.891(9) .
W7 O15 1.923(8) .
W7 O37 2.417(9) .
W8 O64 1.703(9) .
W8 O47 1.865(9) .
W8 O24 1.890(9) .
W8 O3 1.934(9) .
W8 O33 1.959(9) .
W8 O37 2.215(8) .
W9 O43 1.719(9) .
W9 O2 1.868(9) .
W9 O3 1.886(9) .
W9 O22 1.924(9) .
W9 O32 1.940(9) .
W9 O52 2.298(9) .
W10 O65 1.709(9) .
W10 O9 1.821(8) .
W10 O50 1.923(9) .
W10 O25 1.941(9) .
W10 O55 1.998(9) .
W10 O26 2.225(9) .
W11 O49 1.714(9) .
W11 O10 1.811(9) .
W11 O11 1.931(9) .
W11 O50 1.940(9) .
W11 O48 1.995(9) .
W11 O26 2.212(9) .
W12 O58 1.711(10) .
W12 O32 1.881(9) .
W12 O42 1.900(10) .
W12 O40 1.940(9) .
W12 O44 1.947(9) .
W12 O5 2.236(8) .
W13 O56 1.708(9) .
W13 O41 1.865(9) .
W13 O13 1.921(9) .
W13 O54 1.929(8) .
W13 O40 1.951(9) .
W13 O5 2.250(8) .
W14 O59 1.720(10) .
W14 O21 1.878(9) .
W14 O60 1.897(10) .
W14 O22 1.924(9) .
W14 O42 1.953(9) .
W14 O52 2.333(8) .
W15 O62 1.700(10) .
W15 O47 1.902(9) .
W15 O51 1.910(10) .
W15 O60 1.919(9) .
W15 O20 1.948(10) .
W15 O23 2.225(8) .
W16 O61 1.723(9) .
W16 O25 1.858(9) .
W16 O20 1.888(9) .
W16 O45 1.916(9) .
W16 O1 1.931(8) .
W16 O23 2.410(9) .
W17 O63 1.714(10) .
W17 O55 1.900(9) .
W17 O48 1.915(10) .
W17 O51 1.929(10) .
W17 O24 1.957(9) .
W17 O26 2.258(9) .
W18 O57 1.695(9) .
W18 O12 1.872(9) .
W18 O13 1.921(9) .
W18 O44 1.934(9) .
W18 O36 1.935(8) .
W18 O5 2.251(8) .
W19 O66 1.695(15) .
W19 O14 1.890(8) .
W19 O14 1.890(8) 2_755
W19 O67 1.905(8) .
W19 O67 1.905(8) 2_755
W19 O38 2.296(15) .
W19' O38 1.71(2) .
W19' O14 1.889(9) .
W19' O14 1.889(9) 2_755
W19' O67 1.905(9) .
W19' O67 1.905(9) 2_755
W19' O66 2.29(2) .
